data_8000114
loop_
_publ_author_name
'Chen, Jinxi'
'Ohba, Masaaki'
'Kitagawa, Susumu'

_publ_section_title
;
 Two New Coordination Polymers Based on Hexanuclear Metal Cluster Cores
;
_journal_issue 5
_journal_name_full 'Chemistry Letters'
_journal_page_first 526
_journal_paper_doi 10.1246/cl.2006.526
_journal_volume 35
_journal_year 2006
_chemical_formula_sum 'C8 H9 Br N O5 Zn'
_chemical_formula_weight 344.44
_space_group_IT_number 147
_symmetry_cell_setting trigonal
_symmetry_space_group_name_Hall '-P 3'
_symmetry_space_group_name_H-M 'P -3'
_atom_sites_solution_hydrogens geom
_atom_sites_solution_primary direct
_atom_sites_solution_secondary difmap
_audit_creation_method SHELXL-97
_cell_angle_alpha 90.00
_cell_angle_beta 90.00
_cell_angle_gamma 120.00
_cell_formula_units_Z 6
_cell_length_a 16.0568(11)
_cell_length_b 16.0568(11)
_cell_length_c 7.6324(10)
_cell_measurement_temperature 293(2)
_cell_volume 1704.2(3)
_computing_structure_refinement 'SHELXL-97 (Sheldrick, 1997)'
_computing_structure_solution 'SHELXS-97 (Sheldrick, 1990)'
_diffrn_ambient_temperature 293(2)
_diffrn_measured_fraction_theta_full 0.998
_diffrn_measured_fraction_theta_max 0.998
_diffrn_radiation_monochromator graphite
_diffrn_radiation_source 'fine-focus sealed tube'
_diffrn_radiation_type MoK\a
_diffrn_radiation_wavelength 0.71070
_diffrn_reflns_av_R_equivalents 0.0640
_diffrn_reflns_av_sigmaI/netI 0.0343
_diffrn_reflns_limit_h_max 20
_diffrn_reflns_limit_h_min -20
_diffrn_reflns_limit_k_max 20
_diffrn_reflns_limit_k_min -16
_diffrn_reflns_limit_l_max 9
_diffrn_reflns_limit_l_min -9
_diffrn_reflns_number 13525
_diffrn_reflns_theta_full 27.48
_diffrn_reflns_theta_max 27.48
_diffrn_reflns_theta_min 3.04
_exptl_absorpt_coefficient_mu 5.682
_exptl_crystal_density_diffrn 2.014
_exptl_crystal_density_method 'not measured'
_exptl_crystal_F_000 1014
_refine_diff_density_max 1.132
_refine_diff_density_min -1.488
_refine_diff_density_rms 0.129
_refine_ls_extinction_method none
_refine_ls_goodness_of_fit_ref 1.159
_refine_ls_hydrogen_treatment mixed
_refine_ls_matrix_type full
_refine_ls_number_parameters 145
_refine_ls_number_reflns 2603
_refine_ls_number_restraints 0
_refine_ls_restrained_S_all 1.159
_refine_ls_R_factor_all 0.0520
_refine_ls_R_factor_gt 0.0461
_refine_ls_shift/su_max 0.001
_refine_ls_shift/su_mean 0.000
_refine_ls_structure_factor_coef Fsqd
_refine_ls_weighting_details 'calc w=1/[\s^2^(Fo^2^)+(0.0451P)^2^+4.7843P] where P=(Fo^2^+2Fc^2^)/3'
_refine_ls_weighting_scheme calc
_refine_ls_wR_factor_gt 0.1114
_refine_ls_wR_factor_ref 0.1153
_reflns_number_gt 2349
_reflns_number_total 2603
_reflns_threshold_expression >2sigma(I)
_cod_data_source_file 35-526sup2.cif
_cod_data_source_block shelxl
_cod_original_sg_symbol_H-M P-3
_cod_database_code 8000114

loop_
_symmetry_equiv_pos_as_xyz
'x, y, z'
'-y, x-y, z'
'-x+y, -x, z'
'-x, -y, -z'
'y, -x+y, -z'
'x-y, x, -z'

loop_
_atom_site_label
_atom_site_type_symbol
_atom_site_fract_x
_atom_site_fract_y
_atom_site_fract_z
_atom_site_U_iso_or_equiv
_atom_site_adp_type
_atom_site_occupancy
_atom_site_symmetry_multiplicity
_atom_site_calc_flag
_atom_site_refinement_flags
Zn1 Zn 0.87264(3) 0.09940(3) 0.89703(6) 0.01898(14) Uani 1 1 d .
Br1 Br 1.19569(4) 0.65854(4) 1.20163(9) 0.0546(2) Uani 1 1 d .
O1 O 0.90397(19) 0.23949(19) 0.9205(4) 0.0263(6) Uani 1 1 d .
O2 O 1.06269(19) 0.31353(19) 0.9649(4) 0.0250(6) Uani 1 1 d .
O3 O 0.7891(2) 0.0855(2) 0.6682(4) 0.0326(7) Uani 1 1 d .
O4 O 0.98716(19) 0.13566(19) 0.7202(4) 0.0244(6) Uani 1 1 d .
O5 O 1.11581(18) 0.16064(19) 0.8776(4) 0.0211(5) Uani 1 1 d .
N1 N 0.7722(3) 0.1686(3) 0.4462(5) 0.0424(10) Uani 1 1 d .
C1 C 0.9840(3) 0.3115(3) 0.9496(5) 0.0204(7) Uani 1 1 d .
C2 C 0.9886(3) 0.4074(3) 0.9700(5) 0.0211(7) Uani 1 1 d .
C3 C 1.0696(3) 0.4800(3) 1.0545(6) 0.0258(8) Uani 1 1 d .
H3A H 1.1173 0.4673 1.0920 0.031 Uiso 1 1 calc R
C4 C 1.0811(3) 0.5701(3) 1.0842(6) 0.0243(8) Uani 1 1 d .
C5 C 0.8234(4) 0.1518(3) 0.5603(6) 0.0337(10) Uani 1 1 d .
H5A H 0.8897 0.1925 0.5598 0.040 Uiso 1 1 calc R
C6 C 0.8172(6) 0.2467(5) 0.3195(8) 0.069(2) Uani 1 1 d .
H6A H 0.8857 0.2792 0.3337 0.104 Uiso 1 1 calc R
H6B H 0.7948 0.2913 0.3384 0.104 Uiso 1 1 calc R
H6C H 0.8007 0.2210 0.2030 0.104 Uiso 1 1 calc R
C7 C 0.6684(5) 0.1097(7) 0.4485(9) 0.074(2) Uani 1 1 d .
H7A H 0.6494 0.0618 0.5386 0.111 Uiso 1 1 calc R
H7B H 0.6464 0.0787 0.3370 0.111 Uiso 1 1 calc R
H7C H 0.6406 0.1494 0.4716 0.111 Uiso 1 1 calc R
C8 C 1.0687(3) 0.1468(3) 0.7360(5) 0.0219(8) Uani 1 1 d .
H8 H 1.0989 0.1448 0.6335 0.026 Uiso 1 1 calc R

loop_
_atom_site_aniso_label
_atom_site_aniso_U_11
_atom_site_aniso_U_22
_atom_site_aniso_U_33
_atom_site_aniso_U_23
_atom_site_aniso_U_13
_atom_site_aniso_U_12
Zn1 0.0140(2) 0.0131(2) 0.0299(3) 0.00003(16) -0.00096(16) 0.00681(16)
Br1 0.0409(3) 0.0276(3) 0.1003(5) -0.0236(3) -0.0389(3) 0.0210(2)
O1 0.0200(13) 0.0122(12) 0.0468(17) -0.0012(11) -0.0023(12) 0.0081(11)
O2 0.0192(13) 0.0161(13) 0.0425(16) 0.0010(11) -0.0015(11) 0.0109(11)
O3 0.0293(16) 0.0309(16) 0.0387(17) 0.0000(13) -0.0088(13) 0.0157(13)
O4 0.0185(13) 0.0243(14) 0.0301(14) 0.0002(11) -0.0015(11) 0.0105(11)
O5 0.0177(12) 0.0235(13) 0.0276(14) -0.0035(11) -0.0027(10) 0.0145(11)
N1 0.059(3) 0.050(3) 0.033(2) -0.0033(18) -0.0076(19) 0.038(2)
C1 0.0188(17) 0.0159(17) 0.0274(19) 0.0037(14) 0.0032(14) 0.0092(14)
C2 0.0197(18) 0.0158(17) 0.030(2) -0.0006(14) 0.0001(15) 0.0103(14)
C3 0.0222(19) 0.0196(18) 0.039(2) -0.0013(16) -0.0038(16) 0.0131(16)
C4 0.0187(18) 0.0182(17) 0.037(2) -0.0064(16) -0.0062(16) 0.0097(15)
C5 0.037(2) 0.035(2) 0.033(2) -0.0031(19) -0.0048(19) 0.021(2)
C6 0.124(7) 0.069(4) 0.036(3) 0.009(3) -0.004(4) 0.065(5)
C7 0.071(5) 0.127(7) 0.049(4) -0.012(4) -0.019(3) 0.068(5)
C8 0.0185(17) 0.0196(17) 0.0279(19) 0.0019(14) 0.0035(14) 0.0096(15)

loop_
_atom_type_symbol
_atom_type_description
_atom_type_scat_dispersion_real
_atom_type_scat_dispersion_imag
_atom_type_scat_source
Zn Zn 0.2839 1.4301 'International Tables Vol C Tables 4.2.6.8 and 6.1.1.4'
Br Br -0.2901 2.4595 'International Tables Vol C Tables 4.2.6.8 and 6.1.1.4'
C C 0.0033 0.0016 'International Tables Vol C Tables 4.2.6.8 and 6.1.1.4'
N N 0.0061 0.0033 'International Tables Vol C Tables 4.2.6.8 and 6.1.1.4'
O O 0.0106 0.0060 'International Tables Vol C Tables 4.2.6.8 and 6.1.1.4'
H H 0.0000 0.0000 'International Tables Vol C Tables 4.2.6.8 and 6.1.1.4'

loop_
_geom_angle_atom_site_label_1
_geom_angle_atom_site_label_2
_geom_angle_atom_site_label_3
_geom_angle
_geom_angle_site_symmetry_1
_geom_angle_site_symmetry_3
O1 Zn1 O2 86.68(11) . 6_547
O1 Zn1 O5 178.94(12) . 2_645
O2 Zn1 O5 92.46(10) 6_547 2_645
O1 Zn1 O5 89.85(11) . 6_547
O2 Zn1 O5 94.21(11) 6_547 6_547
O5 Zn1 O5 89.60(13) 2_645 6_547
O1 Zn1 O4 92.93(11) . .
O2 Zn1 O4 171.15(11) 6_547 .
O5 Zn1 O4 88.01(10) 2_645 .
O5 Zn1 O4 94.63(10) 6_547 .
O1 Zn1 O3 89.05(12) . .
O2 Zn1 O3 85.68(12) 6_547 .
O5 Zn1 O3 91.50(11) 2_645 .
O5 Zn1 O3 178.90(11) 6_547 .
O4 Zn1 O3 85.48(12) . .
C1 O1 Zn1 127.3(2) . .
C1 O2 Zn1 131.1(3) . 5_667
C5 O3 Zn1 117.8(3) . .
C8 O4 Zn1 133.6(3) . .
C8 O5 Zn1 121.3(2) . 3_765
C8 O5 Zn1 124.6(2) . 5_667
Zn1 O5 Zn1 113.91(12) 3_765 5_667
C5 N1 C7 119.5(5) . .
C5 N1 C6 121.6(5) . .
C7 N1 C6 118.9(5) . .
O1 C1 O2 126.9(3) . .
O1 C1 C2 117.7(3) . .
O2 C1 C2 115.4(3) . .
C3 C2 C4 116.9(3) . 4_767
C3 C2 C1 116.6(3) . .
C4 C2 C1 126.4(3) 4_767 .
C4 C3 C2 122.0(4) . .
C3 C4 C2 121.1(4) . 4_767
C3 C4 Br1 115.7(3) . .
C2 C4 Br1 123.3(3) 4_767 .
O3 C5 N1 124.3(5) . .
O4 C8 O5 127.0(4) . .

loop_
_geom_bond_atom_site_label_1
_geom_bond_atom_site_label_2
_geom_bond_distance
_geom_bond_site_symmetry_2
Zn1 O1 2.053(3) .
Zn1 O2 2.054(3) 6_547
Zn1 O5 2.106(3) 2_645
Zn1 O5 2.106(3) 6_547
Zn1 O4 2.114(3) .
Zn1 O3 2.144(3) .
Br1 C4 1.895(4) .
O1 C1 1.245(5) .
O2 C1 1.253(5) .
O2 Zn1 2.054(3) 5_667
O3 C5 1.237(6) .
O4 C8 1.236(5) .
O5 C8 1.273(5) .
O5 Zn1 2.106(2) 3_765
O5 Zn1 2.106(3) 5_667
N1 C5 1.314(6) .
N1 C7 1.447(9) .
N1 C6 1.458(8) .
C1 C2 1.513(5) .
C2 C3 1.396(5) .
C2 C4 1.400(5) 4_767
C3 C4 1.383(5) .
C4 C2 1.400(5) 4_767
